data_7212982
loop_
_publ_author_name
'Kini, Aravinda M.'
'Parakka, James P.'
'Geiser, Urs'
'Wang, Hsien-Hau'
'Rivas, Felix'
'DiNino, Ernest'
'Thomas, Seddon'
'Dudek, James D.'
'Williams, Jack M.'

_publ_section_title
;
 Tetraalkyl- and dialkyl-substituted BEDT-TTF derivatives and their
 cation-radical salts: synthesis, structure, and properties
;
_journal_issue 4
_journal_name_full 'Journal of Materials Chemistry'
_journal_page_first 883
_journal_paper_doi 10.1039/a809132c
_journal_volume 9
_journal_year 1999
_chemical_compound_source 'see text'
_chemical_formula_sum 'C18 H24 S8'
_chemical_formula_weight 496.85
_chemical_name_common Tetraethyl-ET
_chemical_name_systematic
; 
 Bis(1,2-diethyl-ethylenedithio)tetrathiafulvalene
;
_space_group_IT_number 96
_symmetry_cell_setting tetragonal
_symmetry_space_group_name_Hall 'P 4nw 2abw'
_symmetry_space_group_name_H-M 'P 43 21 2'
_atom_sites_solution_hydrogens geom
_atom_sites_solution_primary direct
_atom_sites_solution_secondary difmap
_audit_creation_method SHELXL
_cell_angle_alpha 90.00
_cell_angle_beta 90.00
_cell_angle_gamma 90.00
_cell_formula_units_Z 8
_cell_length_a 13.9032(5)
_cell_length_b 13.9032(5)
_cell_length_c 23.9326(12)
_cell_measurement_reflns_used 8192
_cell_measurement_temperature 298(2)
_cell_measurement_theta_max 28.3
_cell_measurement_theta_min 2
_cell_volume 4626.1(3)
_computing_cell_refinement 'SAINT (Siemens/Bruker 1994)'
_computing_data_collection 'SMART (Siemens/Bruker 1994)'
_computing_data_reduction 'SAINT (Siemens/Bruker 1994)'
_computing_molecular_graphics 'SHELXTL 5.04 (Sheldrick, 1994)'
_computing_publication_material 'SHELXTL 5.04 (Sheldrick, 1994)'
_computing_structure_refinement 'SHELXTL 5.04 (Sheldrick, 1994)'
_computing_structure_solution 'SHELXTL 5.04 (Sheldrick, 1994)'
_diffrn_ambient_temperature 298(2)
_diffrn_measurement_device 'Siemens SMART diffractometer'
_diffrn_measurement_method 'Area detector \w-scans'
_diffrn_radiation_monochromator graphite
_diffrn_radiation_source 'fine-focus sealed tube'
_diffrn_radiation_type MoK\a
_diffrn_radiation_wavelength 0.71073
_diffrn_reflns_av_R_equivalents 0.0389
_diffrn_reflns_av_sigmaI/netI 0.0298
_diffrn_reflns_limit_h_max 17
_diffrn_reflns_limit_h_min -8
_diffrn_reflns_limit_k_max 18
_diffrn_reflns_limit_k_min -18
_diffrn_reflns_limit_l_max 29
_diffrn_reflns_limit_l_min -30
_diffrn_reflns_number 27762
_diffrn_reflns_theta_max 28.29
_diffrn_reflns_theta_min 1.69
_diffrn_standards_decay_% 0.0
_exptl_absorpt_coefficient_mu 0.774
_exptl_absorpt_correction_T_max 0.863
_exptl_absorpt_correction_T_min 0.760
_exptl_absorpt_correction_type integration
_exptl_crystal_colour orange
_exptl_crystal_density_diffrn 1.427
_exptl_crystal_description block
_exptl_crystal_F_000 2080
_exptl_crystal_size_max 0.36
_exptl_crystal_size_mid 0.27
_exptl_crystal_size_min 0.20
_refine_diff_density_max 0.216
_refine_diff_density_min -0.249
_refine_diff_density_rms 0.043
_refine_ls_abs_structure_details 'Flack H D (1983), Acta Cryst. A39, 876-881'
_refine_ls_abs_structure_Flack 0.09(20)
_refine_ls_extinction_coef 0.0
_refine_ls_extinction_method none
_refine_ls_goodness_of_fit_all 1.083
_refine_ls_goodness_of_fit_obs 1.160
_refine_ls_hydrogen_treatment calc
_refine_ls_matrix_type full
_refine_ls_number_parameters 240
_refine_ls_number_reflns 5555
_refine_ls_number_restraints 0
_refine_ls_restrained_S_all 1.083
_refine_ls_restrained_S_obs 1.160
_refine_ls_R_factor_all 0.0819
_refine_ls_R_factor_obs 0.0501
_refine_ls_shift/esd_mean 0.015
_refine_ls_shift/su_max -0.075
_refine_ls_structure_factor_coef Fsqd
_refine_ls_weighting_details 'w=1/[\s^2^(Fo^2^)+(0.0293P)^2^+2.1830P] where P=(Fo^2^+2Fc^2^)/3'
_refine_ls_weighting_scheme calc
_refine_ls_wR_factor_all 0.1002
_refine_ls_wR_factor_obs 0.0898
_reflns_number_observed 3947
_reflns_number_total 5555
_reflns_observed_criterion >2sigma(I)
_cod_data_source_file 809132csup1.cif
_cod_data_source_block teet
_cod_depositor_comments
;
The following automatic conversions were performed:

'_refine_ls_weighting_scheme' value 'calc
w=1/[\s^2^(Fo^2^)+(0.0293P)^2^+2.1830P] where P=(Fo^2^+2Fc^2^)/3' was
changed to 'calc'. New tag '_refine_ls_weighting_details' was
created. The value of the new tag was set to
'w=1/[\s^2^(Fo^2^)+(0.0293P)^2^+2.1830P] where P=(Fo^2^+2Fc^2^)/3'.

Automatic conversion script
Id: cif_fix_values 3143 2015-03-26 13:38:13Z robertas 
;
_cod_database_code 7212982

loop_
_symmetry_equiv_pos_as_xyz
'x, y, z'
'-x, -y, z+1/2'
'-y+1/2, x+1/2, z+3/4'
'y+1/2, -x+1/2, z+1/4'
'y, x, -z'
'-y, -x, -z+1/2'
'-x+1/2, y+1/2, -z+3/4'
'x+1/2, -y+1/2, -z+1/4'

loop_
_atom_site_aniso_label
_atom_site_aniso_U_11
_atom_site_aniso_U_22
_atom_site_aniso_U_33
_atom_site_aniso_U_23
_atom_site_aniso_U_13
_atom_site_aniso_U_12
S1 0.0620(6) 0.0737(7) 0.0413(4) -0.0058(5) -0.0002(5) 0.0322(5)
S2 0.0651(6) 0.0678(7) 0.0419(4) -0.0095(5) -0.0004(5) 0.0289(5)
S3 0.0767(7) 0.0907(8) 0.0481(5) -0.0177(6) -0.0043(5) 0.0466(6)
S4 0.0876(8) 0.0728(7) 0.0486(5) -0.0050(5) -0.0087(5) 0.0384(6)
C1 0.043(2) 0.043(2) 0.044(2) -0.006(2) 0.002(2) 0.0076(13)
C2 0.048(2) 0.051(2) 0.049(2) -0.009(2) 0.001(2) 0.019(2)
C3 0.046(2) 0.053(2) 0.044(2) -0.009(2) -0.003(2) 0.018(2)
C4 0.065(3) 0.071(3) 0.062(2) -0.014(2) -0.008(2) 0.035(2)
C5 0.074(3) 0.059(2) 0.064(2) -0.009(2) -0.006(2) 0.031(2)
C6 0.076(3) 0.103(3) 0.072(3) -0.001(3) -0.004(3) 0.020(2)
C7 0.095(4) 0.169(6) 0.106(4) 0.006(4) 0.011(3) 0.002(4)
C8 0.105(4) 0.079(3) 0.090(4) -0.018(3) -0.005(3) 0.011(3)
C9 0.143(5) 0.098(4) 0.139(5) 0.001(4) 0.020(5) -0.010(4)
S11 0.0727(7) 0.0671(7) 0.0454(4) 0.0106(5) -0.0082(5) -0.0337(5)
S12 0.0681(7) 0.0620(6) 0.0461(4) 0.0000(5) -0.0017(5) -0.0300(5)
S13 0.1013(9) 0.0714(7) 0.0546(5) 0.0136(5) -0.0254(6) -0.0454(6)
S14 0.0879(8) 0.0820(8) 0.0500(5) 0.0076(6) -0.0018(6) -0.0477(6)
C11 0.042(2) 0.042(2) 0.048(2) 0.004(2) -0.004(2) -0.007(2)
C12 0.044(2) 0.044(2) 0.046(2) 0.004(2) -0.004(2) -0.008(2)
C13 0.059(3) 0.048(2) 0.049(2) 0.011(2) -0.011(2) -0.019(2)
C14 0.056(2) 0.049(2) 0.052(2) -0.002(2) 0.003(2) -0.022(2)
C15 0.074(3) 0.066(3) 0.074(2) 0.018(2) -0.019(2) -0.035(2)
C16 0.089(3) 0.076(3) 0.060(2) 0.003(2) 0.005(2) -0.048(3)
C17 0.100(4) 0.078(3) 0.101(4) 0.021(3) -0.012(3) -0.015(3)
C18 0.127(5) 0.088(4) 0.147(5) 0.012(4) 0.020(4) 0.004(4)
C19 0.119(4) 0.080(3) 0.081(3) 0.008(3) 0.004(3) -0.026(3)
C20 0.211(8) 0.092(4) 0.117(4) 0.031(4) -0.020(5) 0.001(5)

loop_
_atom_site_label
_atom_site_type_symbol
_atom_site_fract_x
_atom_site_fract_y
_atom_site_fract_z
_atom_site_U_iso_or_equiv
_atom_site_thermal_displace_type
_atom_site_occupancy
_atom_site_calc_flag
_atom_site_refinement_flags
S1 S 1.01853(8) 1.18356(8) 0.06092(3) 0.0590(3) Uani 1 d .
S2 S 1.02381(7) 1.18715(8) -0.06235(3) 0.0583(3) Uani 1 d .
S3 S 0.87488(9) 1.33750(10) 0.07209(4) 0.0718(3) Uani 1 d .
S4 S 0.88066(9) 1.33957(9) -0.07530(4) 0.0697(3) Uani 1 d .
C1 C 1.0707(2) 1.1390(2) -0.00044(13) 0.0432(7) Uani 1 d .
C2 C 0.9432(3) 1.2660(3) 0.02683(13) 0.0493(8) Uani 1 d .
C3 C 0.9468(3) 1.2690(3) -0.02867(13) 0.0476(9) Uani 1 d .
C4 C 0.7857(3) 1.3845(3) 0.0238(2) 0.0657(12) Uani 1 d .
H4 H 0.7531(3) 1.4370(3) 0.0435(2) 0.079 Uiso 1 calc R
C5 C 0.8316(3) 1.4297(3) -0.0281(2) 0.0657(11) Uani 1 d .
H5 H 0.7791(3) 1.4609(3) -0.0486(2) 0.079 Uiso 1 calc R
C6 C 0.7076(3) 1.3116(3) 0.0091(2) 0.0837(13) Uani 1 d .
H6A H 0.6601(3) 1.3430(3) -0.0143(2) 0.100 Uiso 1 calc R
H6B H 0.7365(3) 1.2604(3) -0.0128(2) 0.100 Uiso 1 calc R
C7 C 0.6571(4) 1.2675(5) 0.0583(2) 0.123(2) Uani 1 d .
H7A H 0.6050(21) 1.2280(26) 0.0453(2) 0.185 Uiso 1 calc R
H7B H 0.6322(28) 1.3176(5) 0.0818(10) 0.185 Uiso 1 calc R
H7C H 0.7016(9) 1.2289(26) 0.0791(11) 0.185 Uiso 1 calc R
C8 C 0.9047(4) 1.5094(4) -0.0153(2) 0.092(2) Uani 1 d .
H8A H 0.8739(4) 1.5571(4) 0.0082(2) 0.110 Uiso 1 calc R
H8B H 0.9573(4) 1.4817(4) 0.0058(2) 0.110 Uiso 1 calc R
C9 C 0.9458(5) 1.5597(4) -0.0662(2) 0.127(2) Uani 1 d .
H9A H 0.9906(25) 1.6082(23) -0.0544(3) 0.190 Uiso 1 calc R
H9B H 0.8946(6) 1.5892(28) -0.0870(11) 0.190 Uiso 1 calc R
H9C H 0.9782(29) 1.5136(7) -0.0894(10) 0.190 Uiso 1 calc R
S11 S 0.51908(8) 0.51812(8) -0.06170(3) 0.0617(3) Uani 1 d .
S12 S 0.67869(8) 0.68709(8) -0.06145(3) 0.0587(3) Uani 1 d .
S13 S 0.37002(10) 0.37062(9) -0.07357(4) 0.0758(3) Uani 1 d .
S14 S 0.82670(10) 0.83647(9) -0.07360(4) 0.0733(3) Uani 1 d .
C11 C 0.5666(2) 0.5666(2) 0.0000 0.0443(10) Uani 1 d S
C12 C 0.6350(2) 0.6350(2) 0.0000 0.0451(10) Uani 1 d S
C13 C 0.4393(3) 0.4391(3) -0.02827(12) 0.0521(9) Uani 1 d .
C14 C 0.7604(3) 0.7643(3) -0.02806(12) 0.0524(8) Uani 1 d .
C15 C 0.3237(3) 0.2788(3) -0.0260(2) 0.0714(13) Uani 1 d .
H15 H 0.2709(3) 0.2473(3) -0.0459(2) 0.086 Uiso 1 calc R
C16 C 0.8761(3) 0.9243(3) -0.0245(2) 0.0750(14) Uani 1 d .
H16 H 0.9276(3) 0.9574(3) -0.0448(2) 0.090 Uiso 1 calc R
C17 C 0.3973(4) 0.2007(3) -0.0145(2) 0.0930(15) Uani 1 d .
H17A H 0.4501(4) 0.2286(3) 0.0064(2) 0.112 Uiso 1 calc R
H17B H 0.3677(4) 0.1522(3) 0.0090(2) 0.112 Uiso 1 calc R
C18 C 0.4374(4) 0.1522(4) -0.0655(2) 0.120(2) Uani 1 d .
H18A H 0.4831(25) 0.1041(23) -0.0544(3) 0.181 Uiso 1 calc R
H18B H 0.4687(28) 0.1991(7) -0.0886(9) 0.181 Uiso 1 calc R
H18C H 0.3861(6) 0.1225(28) -0.0860(10) 0.181 Uiso 1 calc R
C19 C 0.8040(4) 1.0022(4) -0.0089(2) 0.093(2) Uani 1 d .
H19A H 0.7530(4) 0.9729(4) 0.0129(2) 0.112 Uiso 1 calc R
H19B H 0.8361(4) 1.0486(4) 0.0150(2) 0.112 Uiso 1 calc R
C20 C 0.7595(5) 1.0550(4) -0.0569(2) 0.140(3) Uani 1 d .
H20A H 0.7121(27) 1.0992(27) -0.0430(3) 0.210 Uiso 1 calc R
H20B H 0.7294(33) 1.0098(5) -0.0817(12) 0.210 Uiso 1 calc R
H20C H 0.8084(8) 1.0898(30) -0.0767(13) 0.210 Uiso 1 calc R

loop_
_atom_type_symbol
_atom_type_description
_atom_type_scat_dispersion_real
_atom_type_scat_dispersion_imag
_atom_type_scat_source
C C 0.0033 0.0016 'International Tables Vol C Tables 4.2.6.8 and 6.1.1.4'
H H 0.0000 0.0000 'International Tables Vol C Tables 4.2.6.8 and 6.1.1.4'
S S 0.1246 0.1234 'International Tables Vol C Tables 4.2.6.8 and 6.1.1.4'

loop_
_geom_angle_atom_site_label_1
_geom_angle_atom_site_label_2
_geom_angle_atom_site_label_3
_geom_angle
_geom_angle_site_symmetry_1
_geom_angle_site_symmetry_3
C1 S1 C2 95.08(14) . .
C1 S2 C3 94.95(14) . .
C2 S3 C4 100.5(2) . .
C3 S4 C5 100.8(2) . .
C1 C1 S1 122.0(3) 5 .
C1 C1 S2 123.1(3) 5 .
S1 C1 S2 114.8(2) . .
C3 C2 S3 128.4(3) . .
C3 C2 S1 117.6(3) . .
S3 C2 S1 114.0(2) . .
C2 C3 S4 129.5(3) . .
C2 C3 S2 117.4(3) . .
S4 C3 S2 113.0(2) . .
C6 C4 C5 112.4(3) . .
C6 C4 S3 113.2(3) . .
C5 C4 S3 112.2(3) . .
C8 C5 C4 114.2(4) . .
C8 C5 S4 111.9(3) . .
C4 C5 S4 112.1(3) . .
C7 C6 C4 115.0(4) . .
C9 C8 C5 115.0(4) . .
C11 S11 C13 95.46(15) . .
C12 S12 C14 95.46(14) . .
C13 S13 C15 100.9(2) . .
C14 S14 C16 100.4(2) . .
C12 C11 S11 122.59(12) . .
C12 C11 S11 122.59(12) . 5
S11 C11 S11 114.8(2) . 5
C11 C12 S12 122.59(11) . 5
C11 C12 S12 122.59(11) . .
S12 C12 S12 114.8(2) 5 .
C13 C13 S13 128.68(10) 5 .
C13 C13 S11 117.13(10) 5 .
S13 C13 S11 114.2(2) . .
C14 C14 S14 128.72(10) 5 .
C14 C14 S12 117.13(10) 5 .
S14 C14 S12 114.2(2) . .
C17 C15 C15 115.0(4) . 5
C17 C15 S13 112.1(3) . .
C15 C15 S13 111.5(3) 5 .
C16 C16 C19 114.8(5) 5 .
C16 C16 S14 111.7(3) 5 .
C19 C16 S14 112.7(3) . .
C18 C17 C15 115.1(4) . .
C20 C19 C16 115.7(4) . .

loop_
_geom_bond_atom_site_label_1
_geom_bond_atom_site_label_2
_geom_bond_distance
_geom_bond_site_symmetry_2
S1 C1 1.751(3) .
S1 C2 1.754(3) .
S2 C1 1.752(3) .
S2 C3 1.758(3) .
S3 C2 1.751(3) .
S3 C4 1.816(4) .
S4 C3 1.748(3) .
S4 C5 1.819(4) .
C1 C1 1.343(5) 5
C2 C3 1.330(4) .
C4 C6 1.526(6) .
C4 C5 1.534(6) .
C5 C8 1.533(6) .
C6 C7 1.501(6) .
C8 C9 1.516(6) .
S11 C11 1.753(2) .
S11 C13 1.755(3) .
S12 C12 1.748(2) .
S12 C14 1.755(3) .
S13 C13 1.735(3) .
S13 C15 1.828(4) .
S14 C14 1.745(3) .
S14 C16 1.829(4) .
C11 C12 1.344(5) .
C11 S11 1.753(2) 5
C12 S12 1.748(2) 5
C13 C13 1.353(6) 5
C14 C14 1.345(6) 5
C15 C17 1.517(6) .
C15 C15 1.524(8) 5
C16 C16 1.507(8) 5
C16 C19 1.521(6) .
C17 C18 1.501(6) .
C19 C20 1.498(6) .
